data_2237270
loop_
_publ_author_name
'Camilo, Mariana R.'
'Martins, Felipe T.'
'Malta, Val\'eria R. S.'
'Ellena, Javier'
'Carlos, Rose M.'

_publ_section_title
;
 <i>cis</i>-Bis(2,2'-bipyridine-\k^2^<i>N</i>,<i>N</i>')bis(pyridin-4-amine-\k<i>N</i>^1^)ruthenium(II)
 bis(hexafluoridophosphate) acetonitrile monosolvate
;
_journal_coeditor_code BG2496
_journal_issue 2
_journal_name_full 'Acta Crystallographica Section E'
_journal_page_first m77
_journal_page_last m78
_journal_paper_doi 10.1107/S1600536812052002
_journal_volume 69
_journal_year 2013
_chemical_formula_iupac '[Ru (C10 H8 N2)2 (C5 H6 N2)2] (P F6)2, C2 H3 N'
_chemical_formula_moiety 'C30 H28 N8 Ru 2+, 2(F6 P -), C2 H3 N'
_chemical_formula_sum 'C32 H31 F12 N9 P2 Ru'
_chemical_formula_weight 932.67
_chemical_name_systematic
;
<i>cis</i>-Bis(2,2'-bipyridine-\k^2^<i>N</i>,<i>N</i>')bis(pyridin-4-amine-
\k<i>N</i>^1^)ruthenium(II) bis(hexafluoridophosphate) acetonitrile
monosolvate
;
_space_group_IT_number 2
_symmetry_cell_setting triclinic
_symmetry_space_group_name_Hall '-P 1'
_symmetry_space_group_name_H-M 'P -1'
_audit_creation_method 'WinGX routine CIF_UPDATE'
_cell_angle_alpha 104.0730(10)
_cell_angle_beta 99.114(2)
_cell_angle_gamma 107.761(2)
_cell_formula_units_Z 2
_cell_length_a 10.8290(3)
_cell_length_b 11.8890(3)
_cell_length_c 16.1020(4)
_cell_measurement_reflns_used 14506
_cell_measurement_temperature 298(2)
_cell_measurement_theta_max 27.16
_cell_measurement_theta_min 2.94
_cell_volume 1853.32(9)
_computing_cell_refinement 'SCALEPACK (Otwinowski & Minor, 1997)'
_computing_data_collection 'COLLECT (Nonius, 2000)'
_computing_data_reduction 'DENZO and SCALEPACK (Otwinowski & Minor, 1997)'
_computing_molecular_graphics 'ORTEP-3 for Windows (Farrugia, 2012) and Mercury (Macrae <i>et al.</i>, 2006)'
_computing_publication_material 'WinGX (Farrugia, 2012)'
_computing_structure_refinement 'SHELXL97 (Sheldrick, 2008)'
_computing_structure_solution 'SHELXS97 (Sheldrick, 2008)'
_diffrn_ambient_temperature 298(2)
_diffrn_measured_fraction_theta_full 0.998
_diffrn_measured_fraction_theta_max 0.961
_diffrn_measurement_device '95mm CCD camera on \k-goniostat'
_diffrn_measurement_device_type 'Nonius KappaCCD'
_diffrn_measurement_method CCD
_diffrn_radiation_type MoK\a
_diffrn_radiation_wavelength 0.71073
_diffrn_reflns_av_R_equivalents 0.0325
_diffrn_reflns_limit_h_max 12
_diffrn_reflns_limit_h_min -13
_diffrn_reflns_limit_k_max 14
_diffrn_reflns_limit_k_min -14
_diffrn_reflns_limit_l_max 20
_diffrn_reflns_limit_l_min -20
_diffrn_reflns_number 14506
_diffrn_reflns_theta_full 25
_diffrn_reflns_theta_max 27.16
_diffrn_reflns_theta_min 2.94
_exptl_absorpt_coefficient_mu 0.609
_exptl_absorpt_correction_T_max 0.950
_exptl_absorpt_correction_T_min 0.935
_exptl_absorpt_correction_type multi-scan
_exptl_absorpt_process_details '(Blessing, 1995)'
_exptl_crystal_colour red
_exptl_crystal_density_diffrn 1.671
_exptl_crystal_density_method 'not measured'
_exptl_crystal_description prism
_exptl_crystal_F_000 936
_exptl_crystal_size_max 0.21
_exptl_crystal_size_mid 0.11
_exptl_crystal_size_min 0.09
_refine_diff_density_max 0.899
_refine_diff_density_min -0.583
_refine_ls_extinction_method none
_refine_ls_goodness_of_fit_ref 1.057
_refine_ls_hydrogen_treatment constr
_refine_ls_matrix_type full
_refine_ls_number_parameters 506
_refine_ls_number_reflns 7906
_refine_ls_number_restraints 0
_refine_ls_restrained_S_all 1.057
_refine_ls_R_factor_gt 0.0532
_refine_ls_shift/su_max 0
_refine_ls_structure_factor_coef Fsqd
_refine_ls_weighting_details 'calc w=1/[\s^2^(Fo^2^)+(0.0810P)^2^+1.5061P] where P=(Fo^2^+2Fc^2^)/3'
_refine_ls_weighting_scheme calc
_refine_ls_wR_factor_ref 0.148
_reflns_number_gt 6142
_reflns_number_total 7906
_reflns_threshold_expression I>2sigma(I)
_cod_data_source_file bg2496.cif
_cod_data_source_block I
_cod_original_cell_volume 1853.32(8)
_cod_database_code 2237270
_cod_database_fobs_code 2237270

loop_
_symmetry_equiv_pos_as_xyz
'x, y, z'
'-x, -y, -z'

loop_
_atom_site_type_symbol
_atom_site_label
_atom_site_fract_x
_atom_site_fract_y
_atom_site_fract_z
_atom_site_U_iso_or_equiv
_atom_site_adp_type
_atom_site_calc_flag
_atom_site_refinement_flags
_atom_site_occupancy
Ru Ru 0.31099(3) 0.67417(3) 0.268302(19) 0.03972(12) Uani d . 1
N N1 0.3873(3) 0.8658(3) 0.3076(2) 0.0457(7) Uani d . 1
N N2 0.4801(3) 0.7109(3) 0.3647(2) 0.0473(7) Uani d . 1
N N2A 0.4008(3) 0.6761(3) 0.1657(2) 0.0444(7) Uani d . 1
N N1A 0.1542(3) 0.6540(3) 0.1681(2) 0.0428(7) Uani d . 1
N N3 0.2084(3) 0.6776(3) 0.3689(2) 0.0427(7) Uani d . 1
N N4 0.0286(5) 0.6996(5) 0.5798(3) 0.0827(13) Uani d . 1
H H4A -0.0134 0.7501 0.5909 0.099 Uiso calc R 1
H H4B 0.0333 0.6524 0.6122 0.099 Uiso calc R 1
N N3A 0.2449(3) 0.4776(3) 0.2282(2) 0.0420(7) Uani d . 1
N N4A 0.0979(5) 0.0921(4) 0.1192(3) 0.0834(14) Uani d . 1
H H4A1 0.017 0.049 0.1171 0.1 Uiso calc R 1
H H4A2 0.1488 0.0558 0.098 0.1 Uiso calc R 1
C C1 0.3343(5) 0.9383(4) 0.2738(3) 0.0588(11) Uani d . 1
H H1 0.2531 0.9009 0.2312 0.071 Uiso calc R 1
C C2 0.3946(6) 1.0650(4) 0.2994(4) 0.0705(13) Uani d . 1
H H2 0.3546 1.1124 0.2748 0.085 Uiso calc R 1
C C3 0.5142(6) 1.1206(5) 0.3616(4) 0.0785(15) Uani d . 1
H H3 0.558 1.2063 0.3791 0.094 Uiso calc R 1
C C4 0.5690(5) 1.0480(5) 0.3980(4) 0.0727(14) Uani d . 1
H H4 0.6494 1.0846 0.4415 0.087 Uiso calc R 1
C C5 0.5051(4) 0.9214(4) 0.3701(3) 0.0510(10) Uani d . 1
C C6 0.5564(4) 0.8353(4) 0.4037(3) 0.0526(10) Uani d . 1
C C7 0.6732(5) 0.8742(5) 0.4703(3) 0.0750(14) Uani d . 1
H H7 0.7231 0.9584 0.4966 0.09 Uiso calc R 1
C C8 0.7141(5) 0.7874(6) 0.4966(4) 0.0846(17) Uani d . 1
H H8 0.7926 0.8119 0.5404 0.102 Uiso calc R 1
C C9 0.6390(6) 0.6658(6) 0.4582(4) 0.0856(18) Uani d . 1
H H9 0.6647 0.6058 0.476 0.103 Uiso calc R 1
C C10 0.5253(5) 0.6317(5) 0.3930(3) 0.0693(13) Uani d . 1
H H10 0.4763 0.5473 0.3668 0.083 Uiso calc R 1
C C10A 0.5286(4) 0.6843(4) 0.1691(3) 0.0577(11) Uani d . 1
H H10A 0.5829 0.6892 0.2217 0.069 Uiso calc R 1
C C9A 0.5807(5) 0.6855(5) 0.0966(4) 0.0733(14) Uani d . 1
H H9A 0.6694 0.6921 0.1008 0.088 Uiso calc R 1
C C8A 0.5032(6) 0.6772(6) 0.0192(4) 0.0804(15) Uani d . 1
H H8A 0.537 0.6753 -0.0305 0.097 Uiso calc R 1
C C7A 0.3718(5) 0.6716(5) 0.0148(3) 0.0713(14) Uani d . 1
H H7A 0.3175 0.6678 -0.0374 0.086 Uiso calc R 1
C C6A 0.3240(4) 0.6716(4) 0.0888(3) 0.0497(9) Uani d . 1
C C5A 0.1874(4) 0.6646(4) 0.0911(3) 0.0475(9) Uani d . 1
C C4A 0.0962(5) 0.6651(5) 0.0210(3) 0.0609(11) Uani d . 1
H H4A3 0.1212 0.6742 -0.0303 0.073 Uiso calc R 1
C C3A -0.0327(5) 0.6521(5) 0.0278(3) 0.0712(14) Uani d . 1
H H3A -0.0948 0.6544 -0.0182 0.085 Uiso calc R 1
C C2A -0.0675(4) 0.6356(5) 0.1033(3) 0.0635(12) Uani d . 1
H H2A -0.1548 0.6228 0.1082 0.076 Uiso calc R 1
C C1A 0.0277(4) 0.6383(4) 0.1717(3) 0.0506(9) Uani d . 1
H H1A 0.0031 0.6288 0.223 0.061 Uiso calc R 1
C C11 0.2122(5) 0.6049(4) 0.4215(3) 0.0607(11) Uani d . 1
H H11 0.2557 0.5487 0.4094 0.073 Uiso calc R 1
C C12 0.1551(5) 0.6104(5) 0.4914(3) 0.0642(12) Uani d . 1
H H12 0.1604 0.559 0.5261 0.077 Uiso calc R 1
C C13 0.0881(4) 0.6942(4) 0.5106(3) 0.0564(10) Uani d . 1
C C14 0.0837(4) 0.7662(4) 0.4576(3) 0.0595(11) Uani d . 1
H H14 0.04 0.8226 0.4677 0.071 Uiso calc R 1
C C15 0.1447(4) 0.7554(4) 0.3884(3) 0.0558(10) Uani d . 1
H H15 0.1406 0.8063 0.3532 0.067 Uiso calc R 1
C C11A 0.3199(4) 0.4140(4) 0.1952(3) 0.0501(9) Uani d . 1
H H11A 0.4075 0.4593 0.1968 0.06 Uiso calc R 1
C C12A 0.2760(4) 0.2877(4) 0.1598(3) 0.0533(10) Uani d . 1
H H12A 0.3332 0.2497 0.1387 0.064 Uiso calc R 1
C C13A 0.1447(4) 0.2160(4) 0.1555(3) 0.0544(10) Uani d . 1
C C14A 0.0678(4) 0.2799(4) 0.1908(3) 0.0558(10) Uani d . 1
H H14A -0.0194 0.2362 0.1912 0.067 Uiso calc R 1
C C15A 0.1186(4) 0.4061(4) 0.2248(3) 0.0485(9) Uani d . 1
H H15A 0.0634 0.4457 0.247 0.058 Uiso calc R 1
P P1 0.07844(14) 0.04876(12) 0.70888(9) 0.0660(3) Uani d . 1
P P1A 0.71818(12) 0.40171(12) 0.25261(9) 0.0604(3) Uani d . 1
F F1 -0.0516(5) 0.0689(5) 0.7229(5) 0.158(2) Uani d . 1
F F2 0.1439(5) 0.1892(3) 0.7154(3) 0.1230(15) Uani d . 1
F F3 0.2117(6) 0.0324(7) 0.6988(4) 0.172(3) Uani d . 1
F F4 0.0089(7) -0.0907(4) 0.7029(3) 0.160(2) Uani d . 1
F F5 0.1258(5) 0.0774(5) 0.8116(3) 0.1387(18) Uani d . 1
F F6 0.0318(6) 0.0146(5) 0.6062(3) 0.148(2) Uani d . 1
F F6A 0.7482(4) 0.2948(4) 0.2846(3) 0.1114(12) Uani d . 1
F F4A 0.6327(5) 0.4106(5) 0.3225(3) 0.1294(15) Uani d . 1
F F1A 0.6852(5) 0.5050(4) 0.2214(4) 0.1450(19) Uani d . 1
F F2A 0.8037(3) 0.3839(5) 0.1829(2) 0.1177(15) Uani d . 1
F F5A 0.5890(3) 0.3042(4) 0.1804(2) 0.1011(11) Uani d . 1
F F3A 0.8512(4) 0.4961(4) 0.3229(3) 0.1229(15) Uani d . 1
C C2S 0.6126(9) 0.0190(7) 0.1288(5) 0.112(2) Uani d . 1
H H3S 0.5892 -0.0603 0.1389 0.168 Uiso calc R 1
H H2S 0.5333 0.0381 0.1152 0.168 Uiso calc R 1
H H1S 0.6742 0.0818 0.181 0.168 Uiso calc R 1
C C1S 0.6767(9) 0.0151(7) 0.0534(8) 0.124(3) Uani d . 1
N N1S 0.7190(10) 0.0059(9) -0.0082(8) 0.189(5) Uani d . 1

loop_
_atom_site_aniso_label
_atom_site_aniso_U_11
_atom_site_aniso_U_22
_atom_site_aniso_U_33
_atom_site_aniso_U_12
_atom_site_aniso_U_13
_atom_site_aniso_U_23
Ru 0.03023(16) 0.03983(18) 0.04288(19) 0.01056(12) 0.00455(11) 0.00750(12)
N1 0.0382(16) 0.0436(17) 0.0499(18) 0.0110(14) 0.0133(14) 0.0083(14)
N2 0.0422(17) 0.0511(19) 0.0462(18) 0.0193(15) 0.0089(14) 0.0085(15)
N2A 0.0359(16) 0.0404(16) 0.0518(18) 0.0096(13) 0.0121(14) 0.0099(14)
N1A 0.0353(15) 0.0386(16) 0.0456(17) 0.0104(13) 0.0058(13) 0.0038(13)
N3 0.0407(16) 0.0438(17) 0.0430(17) 0.0165(14) 0.0083(13) 0.0117(13)
N4 0.097(3) 0.095(3) 0.070(3) 0.043(3) 0.039(3) 0.029(2)
N3A 0.0344(15) 0.0393(16) 0.0504(18) 0.0122(13) 0.0104(13) 0.0118(13)
N4A 0.080(3) 0.043(2) 0.116(4) 0.010(2) 0.043(3) 0.010(2)
C1 0.057(3) 0.052(2) 0.066(3) 0.017(2) 0.014(2) 0.019(2)
C2 0.088(4) 0.047(3) 0.079(3) 0.021(2) 0.028(3) 0.023(2)
C3 0.080(4) 0.045(3) 0.093(4) 0.001(2) 0.025(3) 0.014(3)
C4 0.051(3) 0.060(3) 0.078(3) -0.002(2) 0.009(2) 0.003(2)
C5 0.0359(19) 0.054(2) 0.050(2) 0.0053(17) 0.0118(16) 0.0071(18)
C6 0.0354(19) 0.062(3) 0.046(2) 0.0087(18) 0.0082(16) 0.0034(19)
C7 0.044(2) 0.085(4) 0.066(3) 0.009(2) -0.004(2) 0.001(3)
C8 0.057(3) 0.105(5) 0.069(3) 0.035(3) -0.016(2) 0.000(3)
C9 0.079(4) 0.105(5) 0.075(3) 0.059(4) -0.006(3) 0.014(3)
C10 0.064(3) 0.073(3) 0.065(3) 0.036(3) -0.004(2) 0.010(2)
C10A 0.039(2) 0.062(3) 0.067(3) 0.0166(19) 0.0152(19) 0.012(2)
C9A 0.050(3) 0.085(4) 0.092(4) 0.027(2) 0.033(3) 0.024(3)
C8A 0.072(3) 0.104(4) 0.070(3) 0.032(3) 0.035(3) 0.024(3)
C7A 0.060(3) 0.092(4) 0.054(3) 0.017(3) 0.020(2) 0.018(2)
C6A 0.041(2) 0.051(2) 0.048(2) 0.0099(17) 0.0080(17) 0.0097(18)
C5A 0.042(2) 0.048(2) 0.045(2) 0.0130(17) 0.0066(16) 0.0086(17)
C4A 0.055(3) 0.072(3) 0.050(2) 0.019(2) 0.0047(19) 0.020(2)
C3A 0.059(3) 0.090(4) 0.060(3) 0.034(3) -0.007(2) 0.018(3)
C2A 0.041(2) 0.075(3) 0.066(3) 0.027(2) 0.001(2) 0.008(2)
C1A 0.037(2) 0.055(2) 0.055(2) 0.0171(17) 0.0059(17) 0.0096(19)
C11 0.069(3) 0.064(3) 0.050(2) 0.028(2) 0.012(2) 0.015(2)
C12 0.074(3) 0.065(3) 0.052(3) 0.024(2) 0.012(2) 0.020(2)
C13 0.055(2) 0.056(2) 0.048(2) 0.015(2) 0.0139(19) 0.0045(19)
C14 0.055(3) 0.055(3) 0.061(3) 0.022(2) 0.007(2) 0.006(2)
C15 0.052(2) 0.055(2) 0.055(2) 0.019(2) 0.0071(19) 0.0100(19)
C11A 0.0355(19) 0.052(2) 0.062(2) 0.0144(17) 0.0129(17) 0.0172(19)
C12A 0.049(2) 0.048(2) 0.065(3) 0.0211(19) 0.020(2) 0.0151(19)
C13A 0.055(2) 0.047(2) 0.058(2) 0.0147(19) 0.0173(19) 0.0139(19)
C14A 0.042(2) 0.053(2) 0.064(3) 0.0072(18) 0.0164(19) 0.013(2)
C15A 0.039(2) 0.051(2) 0.056(2) 0.0157(17) 0.0149(17) 0.0159(18)
P1 0.0642(8) 0.0582(7) 0.0740(8) 0.0224(6) 0.0170(6) 0.0175(6)
P1A 0.0514(6) 0.0643(7) 0.0654(7) 0.0217(6) 0.0145(5) 0.0186(6)
F1 0.099(3) 0.173(5) 0.260(7) 0.081(3) 0.076(4) 0.105(5)
F2 0.141(4) 0.070(2) 0.132(3) 0.005(2) 0.034(3) 0.027(2)
F3 0.157(4) 0.269(7) 0.213(6) 0.147(5) 0.121(4) 0.149(5)
F4 0.271(7) 0.063(2) 0.164(4) 0.047(3) 0.119(5) 0.042(2)
F5 0.119(3) 0.183(5) 0.088(3) 0.015(3) 0.015(2) 0.054(3)
F6 0.181(5) 0.123(4) 0.082(3) -0.003(3) 0.002(3) 0.021(2)
F6A 0.124(3) 0.105(3) 0.116(3) 0.056(2) 0.015(2) 0.044(2)
F4A 0.151(4) 0.158(4) 0.112(3) 0.080(3) 0.075(3) 0.042(3)
F1A 0.171(5) 0.104(3) 0.177(5) 0.064(3) 0.015(4) 0.074(3)
F2A 0.0598(19) 0.208(5) 0.081(2) 0.044(2) 0.0248(17) 0.038(3)
F5A 0.0564(18) 0.117(3) 0.102(3) 0.0137(18) 0.0072(17) 0.016(2)
F3A 0.107(3) 0.113(3) 0.086(2) -0.016(2) -0.014(2) 0.017(2)
C2S 0.136(7) 0.096(5) 0.105(5) 0.060(5) 0.026(5) 0.012(4)
C1S 0.100(6) 0.089(5) 0.161(9) 0.049(5) -0.011(5) 0.007(5)
N1S 0.179(9) 0.139(7) 0.257(12) 0.057(6) 0.133(9) 0.027(7)

loop_
_atom_type_symbol
_atom_type_description
_atom_type_scat_dispersion_real
_atom_type_scat_dispersion_imag
_atom_type_scat_source
Ru Ru -1.2594 0.8363 'International Tables Vol C Tables 4.2.6.8 and 6.1.1.4'
N N 0.0061 0.0033 'International Tables Vol C Tables 4.2.6.8 and 6.1.1.4'
C C 0.0033 0.0016 'International Tables Vol C Tables 4.2.6.8 and 6.1.1.4'
H H 0 0 'International Tables Vol C Tables 4.2.6.8 and 6.1.1.4'
P P 0.1023 0.0942 'International Tables Vol C Tables 4.2.6.8 and 6.1.1.4'
F F 0.0171 0.0103 'International Tables Vol C Tables 4.2.6.8 and 6.1.1.4'

loop_
_geom_angle_atom_site_label_1
_geom_angle_atom_site_label_2
_geom_angle_atom_site_label_3
_geom_angle
N2A Ru N2 96.95(13)
N2A Ru N1A 78.94(12)
N2 Ru N1A 173.63(13)
N2A Ru N1 87.84(12)
N2 Ru N1 79.24(13)
N1A Ru N1 95.66(12)
N2A Ru N3 175.56(12)
N2 Ru N3 86.83(12)
N1A Ru N3 97.09(12)
N1 Ru N3 90.57(12)
N2A Ru N3A 90.07(12)
N2 Ru N3A 98.16(12)
N1A Ru N3A 86.77(12)
N1 Ru N3A 176.43(11)
N3 Ru N3A 91.72(12)
C1 N1 C5 117.9(4)
C1 N1 Ru 126.0(3)
C5 N1 Ru 116.0(3)
C10 N2 C6 116.5(4)
C10 N2 Ru 128.8(3)
C6 N2 Ru 114.7(3)
C10A N2A C6A 118.3(4)
C10A N2A Ru 125.7(3)
C6A N2A Ru 116.0(3)
C1A N1A C5A 117.4(3)
C1A N1A Ru 127.5(3)
C5A N1A Ru 114.9(2)
C15 N3 C11 116.2(4)
C15 N3 Ru 122.6(3)
C11 N3 Ru 121.0(3)
C13 N4 H4A 120
C13 N4 H4B 120
H4A N4 H4B 120
C11A N3A C15A 114.8(3)
C11A N3A Ru 122.7(3)
C15A N3A Ru 122.1(3)
C13A N4A H4A1 120
C13A N4A H4A2 120
H4A1 N4A H4A2 120
N1 C1 C2 122.9(5)
N1 C1 H1 118.5
C2 C1 H1 118.5
C3 C2 C1 118.9(5)
C3 C2 H2 120.5
C1 C2 H2 120.5
C2 C3 C4 119.0(5)
C2 C3 H3 120.5
C4 C3 H3 120.5
C5 C4 C3 120.0(5)
C5 C4 H4 120
C3 C4 H4 120
N1 C5 C4 121.2(4)
N1 C5 C6 114.5(3)
C4 C5 C6 124.2(4)
N2 C6 C7 121.2(4)
N2 C6 C5 115.4(3)
C7 C6 C5 123.4(4)
C8 C7 C6 119.3(5)
C8 C7 H7 120.3
C6 C7 H7 120.3
C9 C8 C7 119.2(5)
C9 C8 H8 120.4
C7 C8 H8 120.4
C8 C9 C10 119.6(5)
C8 C9 H9 120.2
C10 C9 H9 120.2
N2 C10 C9 124.2(5)
N2 C10 H10 117.9
C9 C10 H10 117.9
N2A C10A C9A 121.7(4)
N2A C10A H10A 119.2
C9A C10A H10A 119.2
C8A C9A C10A 120.1(5)
C8A C9A H9A 120
C10A C9A H9A 120
C9A C8A C7A 119.2(5)
C9A C8A H8A 120.4
C7A C8A H8A 120.4
C6A C7A C8A 118.9(5)
C6A C7A H7A 120.6
C8A C7A H7A 120.6
N2A C6A C7A 121.8(4)
N2A C6A C5A 114.8(4)
C7A C6A C5A 123.4(4)
N1A C5A C4A 121.6(4)
N1A C5A C6A 114.8(3)
C4A C5A C6A 123.5(4)
C5A C4A C3A 119.4(4)
C5A C4A H4A3 120.3
C3A C4A H4A3 120.3
C2A C3A C4A 118.9(4)
C2A C3A H3A 120.6
C4A C3A H3A 120.6
C3A C2A C1A 119.3(4)
C3A C2A H2A 120.3
C1A C2A H2A 120.3
N1A C1A C2A 123.2(4)
N1A C1A H1A 118.4
C2A C1A H1A 118.4
N3 C11 C12 123.0(4)
N3 C11 H11 118.5
C12 C11 H11 118.5
C11 C12 C13 119.5(4)
C11 C12 H12 120.2
C13 C12 H12 120.2
C14 C13 N4 122.4(5)
C14 C13 C12 117.4(4)
N4 C13 C12 120.2(5)
C13 C14 C15 119.5(4)
C13 C14 H14 120.3
C15 C14 H14 120.3
N3 C15 C14 124.4(4)
N3 C15 H15 117.8
C14 C15 H15 117.8
N3A C11A C12A 124.6(4)
N3A C11A H11A 117.7
C12A C11A H11A 117.7
C11A C12A C13A 119.5(4)
C11A C12A H12A 120.2
C13A C12A H12A 120.2
N4A C13A C14A 122.8(4)
N4A C13A C12A 120.9(4)
C14A C13A C12A 116.4(4)
C15A C14A C13A 120.6(4)
C15A C14A H14A 119.7
C13A C14A H14A 119.7
N3A C15A C14A 124.0(4)
N3A C15A H15A 118
C14A C15A H15A 118
F1 P1 F3 177.6(4)
F1 P1 F6 93.1(4)
F3 P1 F6 89.1(4)
F1 P1 F5 88.2(3)
F3 P1 F5 89.7(3)
F6 P1 F5 177.5(3)
F1 P1 F4 88.0(3)
F3 P1 F4 93.1(4)
F6 P1 F4 90.4(3)
F5 P1 F4 87.5(3)
F1 P1 F2 90.2(3)
F3 P1 F2 88.7(3)
F6 P1 F2 89.7(2)
F5 P1 F2 92.4(3)
F4 P1 F2 178.2(3)
F1A P1A F4A 91.9(3)
F1A P1A F5A 88.0(3)
F4A P1A F5A 89.8(2)
F1A P1A F3A 93.4(3)
F4A P1A F3A 92.3(3)
F5A P1A F3A 177.5(3)
F1A P1A F2A 91.8(3)
F4A P1A F2A 176.1(3)
F5A P1A F2A 89.1(2)
F3A P1A F2A 88.7(2)
F1A P1A F6A 178.6(3)
F4A P1A F6A 87.1(3)
F5A P1A F6A 91.1(2)
F3A P1A F6A 87.6(2)
F2A P1A F6A 89.2(2)
C1S C2S H3S 109.5
C1S C2S H2S 109.5
H3S C2S H2S 109.5
C1S C2S H1S 109.5
H3S C2S H1S 109.5
H2S C2S H1S 109.5
N1S C1S C2S 175.7(10)

loop_
_geom_bond_atom_site_label_1
_geom_bond_atom_site_label_2
_geom_bond_distance
Ru N2A 2.047(3)
Ru N2 2.059(3)
Ru N1A 2.058(3)
Ru N1 2.063(3)
Ru N3 2.104(3)
Ru N3A 2.119(3)
N1 C1 1.341(5)
N1 C5 1.354(5)
N2 C10 1.324(6)
N2 C6 1.379(5)
N2A C10A 1.349(5)
N2A C6A 1.358(5)
N1A C1A 1.338(5)
N1A C5A 1.369(5)
N3 C15 1.321(5)
N3 C11 1.353(6)
N4 C13 1.372(6)
N4 H4A 0.86
N4 H4B 0.86
N3A C11A 1.352(5)
N3A C15A 1.357(5)
N4A C13A 1.342(6)
N4A H4A1 0.86
N4A H4A2 0.86
C1 C2 1.371(6)
C1 H1 0.93
C2 C3 1.365(8)
C2 H2 0.93
C3 C4 1.374(8)
C3 H3 0.93
C4 C5 1.372(6)
C4 H4 0.93
C5 C6 1.474(6)
C6 C7 1.391(6)
C7 C8 1.369(8)
C7 H7 0.93
C8 C9 1.349(9)
C8 H8 0.93
C9 C10 1.364(7)
C9 H9 0.93
C10 H10 0.93
C10A C9A 1.376(7)
C10A H10A 0.93
C9A C8A 1.350(8)
C9A H9A 0.93
C8A C7A 1.392(7)
C8A H8A 0.93
C7A C6A 1.372(6)
C7A H7A 0.93
C6A C5A 1.463(5)
C5A C4A 1.380(6)
C4A C3A 1.381(7)
C4A H4A3 0.93
C3A C2A 1.370(7)
C3A H3A 0.93
C2A C1A 1.371(6)
C2A H2A 0.93
C1A H1A 0.93
C11 C12 1.365(7)
C11 H11 0.93
C12 C13 1.406(7)
C12 H12 0.93
C13 C14 1.353(7)
C14 C15 1.382(6)
C14 H14 0.93
C15 H15 0.93
C11A C12A 1.367(6)
C11A H11A 0.93
C12A C13A 1.398(6)
C12A H12A 0.93
C13A C14A 1.386(6)
C14A C15A 1.362(6)
C14A H14A 0.93
C15A H15A 0.93
P1 F1 1.540(4)
P1 F3 1.542(5)
P1 F6 1.561(4)
P1 F5 1.570(4)
P1 F4 1.570(4)
P1 F2 1.572(4)
P1A F1A 1.548(4)
P1A F4A 1.570(4)
P1A F5A 1.579(3)
P1A F3A 1.580(4)
P1A F2A 1.581(4)
P1A F6A 1.582(4)
C2S C1S 1.489(13)
C2S H3S 0.96
C2S H2S 0.96
C2S H1S 0.96
C1S N1S 1.152(13)

loop_
_geom_hbond_atom_site_label_D
_geom_hbond_atom_site_label_H
_geom_hbond_atom_site_label_A
_geom_hbond_site_symmetry_A
_geom_hbond_distance_DH
_geom_hbond_distance_HA
_geom_hbond_distance_DA
_geom_hbond_angle_DHA
_geom_hbond_publ_flag
N4 H4A F4 1_565 0.86 2.19 2.871(8) 135 yes
N4 H4B F6A 2_666 0.86 2.47 2.962(7) 117 yes
N4A H4A1 F5 2_556 0.86 2.44 3.184(8) 145 yes
N4A H4A2 N1S 2_655 0.86 2.34 3.162(13) 161 yes

loop_
_geom_torsion_atom_site_label_1
_geom_torsion_atom_site_label_2
_geom_torsion_atom_site_label_3
_geom_torsion_atom_site_label_4
_geom_torsion
N2A Ru N1 C1 81.4(3)
N2 Ru N1 C1 178.9(4)
N1A Ru N1 C1 2.8(3)
N3 Ru N1 C1 -94.4(3)
N2A Ru N1 C5 -95.1(3)
N2 Ru N1 C5 2.4(3)
N1A Ru N1 C5 -173.7(3)
N3 Ru N1 C5 89.1(3)
N2A Ru N2 C10 -93.8(4)
N1 Ru N2 C10 179.7(4)
N3 Ru N2 C10 88.5(4)
N3A Ru N2 C10 -2.7(4)
N2A Ru N2 C6 85.3(3)
N1 Ru N2 C6 -1.1(3)
N3 Ru N2 C6 -92.3(3)
N3A Ru N2 C6 176.4(3)
N2 Ru N2A C10A 7.0(4)
N1A Ru N2A C10A -177.9(4)
N1 Ru N2A C10A 85.9(3)
N3A Ru N2A C10A -91.2(3)
N2 Ru N2A C6A -171.3(3)
N1A Ru N2A C6A 3.8(3)
N1 Ru N2A C6A -92.4(3)
N3A Ru N2A C6A 90.5(3)
N2A Ru N1A C1A 177.3(3)
N1 Ru N1A C1A -96.0(3)
N3 Ru N1A C1A -4.7(3)
N3A Ru N1A C1A 86.6(3)
N2A Ru N1A C5A -6.4(3)
N1 Ru N1A C5A 80.3(3)
N3 Ru N1A C5A 171.6(3)
N3A Ru N1A C5A -97.1(3)
N2 Ru N3 C15 121.1(3)
N1A Ru N3 C15 -53.9(3)
N1 Ru N3 C15 41.9(3)
N3A Ru N3 C15 -140.8(3)
N2 Ru N3 C11 -54.3(3)
N1A Ru N3 C11 130.7(3)
N1 Ru N3 C11 -133.5(3)
N3A Ru N3 C11 43.8(3)
N2A Ru N3A C11A 37.0(3)
N2 Ru N3A C11A -60.1(3)
N1A Ru N3A C11A 115.9(3)
N3 Ru N3A C11A -147.1(3)
N2A Ru N3A C15A -135.8(3)
N2 Ru N3A C15A 127.2(3)
N1A Ru N3A C15A -56.9(3)
N3 Ru N3A C15A 40.1(3)
C5 N1 C1 C2 0.5(6)
Ru N1 C1 C2 -176.0(4)
N1 C1 C2 C3 0.4(8)
C1 C2 C3 C4 -1.4(8)
C2 C3 C4 C5 1.6(8)
C1 N1 C5 C4 -0.3(6)
Ru N1 C5 C4 176.5(3)
C1 N1 C5 C6 -180.0(4)
Ru N1 C5 C6 -3.2(4)
C3 C4 C5 N1 -0.7(7)
C3 C4 C5 C6 178.9(5)
C10 N2 C6 C7 -1.1(6)
Ru N2 C6 C7 179.7(3)
C10 N2 C6 C5 179.1(4)
Ru N2 C6 C5 -0.2(4)
N1 C5 C6 N2 2.2(5)
C4 C5 C6 N2 -177.4(4)
N1 C5 C6 C7 -177.6(4)
C4 C5 C6 C7 2.7(7)
N2 C6 C7 C8 0.9(7)
C5 C6 C7 C8 -179.3(5)
C6 C7 C8 C9 -0.9(9)
C7 C8 C9 C10 1.0(10)
C6 N2 C10 C9 1.3(7)
Ru N2 C10 C9 -179.6(4)
C8 C9 C10 N2 -1.3(9)
C6A N2A C10A C9A -1.4(6)
Ru N2A C10A C9A -179.7(4)
N2A C10A C9A C8A -0.6(8)
C10A C9A C8A C7A 2.1(9)
C9A C8A C7A C6A -1.5(9)
C10A N2A C6A C7A 2.0(6)
Ru N2A C6A C7A -179.6(4)
C10A N2A C6A C5A -179.2(4)
Ru N2A C6A C5A -0.7(4)
C8A C7A C6A N2A -0.5(8)
C8A C7A C6A C5A -179.3(5)
C1A N1A C5A C4A 3.0(6)
Ru N1A C5A C4A -173.7(3)
C1A N1A C5A C6A -175.4(4)
Ru N1A C5A C6A 7.9(4)
N2A C6A C5A N1A -4.7(5)
C7A C6A C5A N1A 174.1(4)
N2A C6A C5A C4A 176.9(4)
C7A C6A C5A C4A -4.3(7)
N1A C5A C4A C3A -1.4(7)
C6A C5A C4A C3A 176.9(4)
C5A C4A C3A C2A -1.7(8)
C4A C3A C2A C1A 3.0(8)
C5A N1A C1A C2A -1.7(6)
Ru N1A C1A C2A 174.6(3)
C3A C2A C1A N1A -1.3(7)
C15 N3 C11 C12 -0.4(6)
Ru N3 C11 C12 175.3(4)
N3 C11 C12 C13 0.4(7)
C11 C12 C13 C14 0.0(7)
C11 C12 C13 N4 179.1(4)
N4 C13 C14 C15 -179.4(4)
C12 C13 C14 C15 -0.3(7)
C11 N3 C15 C14 0.1(6)
Ru N3 C15 C14 -175.5(3)
C13 C14 C15 N3 0.3(7)
C15A N3A C11A C12A 0.6(6)
Ru N3A C11A C12A -172.6(3)
N3A C11A C12A C13A 0.5(7)
C11A C12A C13A N4A 178.4(5)
C11A C12A C13A C14A -1.8(7)
N4A C13A C14A C15A -178.2(5)
C12A C13A C14A C15A 2.1(7)
C11A N3A C15A C14A -0.4(6)
Ru N3A C15A C14A 172.9(3)
C13A C14A C15A N3A -1.0(7)
